data_9009816
loop_
_publ_author_name
'Minets, Y. V.'
'Voroshilov, Y. V.'
'Pan'ko, V. V.'

_publ_section_title
;
 The structures of mercury chalcogenhalogenides Hg3X2Hal2
;
_journal_name_full 'Journal of Alloys and Compounds'
_journal_page_first 109
_journal_page_last 114
_journal_paper_doi 10.1016/j.jallcom.2003.08.020
_journal_volume 367
_journal_year 2004
_chemical_formula_structural Hg3Te2BrI
_chemical_formula_sum 'Br Hg3 I Te2'
_space_group_IT_number 5
_symmetry_space_group_name_Hall 'C 2y'
_symmetry_space_group_name_H-M 'C 1 2 1'
_cell_angle_alpha 90
_cell_angle_beta 90.12
_cell_angle_gamma 90
_cell_length_a 18.376
_cell_length_b 9.587
_cell_length_c 10.575
_cell_formula_units_Z 8
_cell_volume 1863.001
_database_code_amcsd 0012831
_exptl_crystal_density_diffrn 7.585
_cod_original_formula_sum 'Hg3 Te2 Br I'
_cod_database_code 9009816
_amcsd_formula_title Hg3Te2BrI

loop_
_space_group_symop_operation_xyz
x,y,z
1/2+x,1/2+y,z
-x,y,-z
1/2-x,1/2+y,-z

loop_
_atom_site_label
_atom_site_fract_x
_atom_site_fract_y
_atom_site_fract_z
_atom_site_U_iso_or_equiv
Hg1 0.00000 0.76000 0.50000 0.05193
Hg2 0.00000 0.30000 0.50000 0.06459
Hg3 0.75280 0.76700 0.49830 0.05826
Hg4 0.77140 0.50400 0.21550 0.06206
Hg5 0.98020 0.00000 0.22760 0.10259
Hg6 0.87520 0.71600 0.80180 0.05826
Hg7 0.12490 0.28300 0.21460 0.04433
Te1 0.76970 0.78000 0.24810 0.01393
Te2 0.98060 0.73700 0.24180 0.02406
Te3 0.23590 0.23200 0.74600 0.03166
Te4 0.01880 0.28500 0.74040 0.01520
Br1 0.87220 0.49600 0.51990 0.01646
Br2 0.87840 0.50700 0.99200 0.01393
I1 0.87710 0.00800 0.52960 0.03293
I2 0.87490 0.01000 0.97680 0.03040

loop_
_cod_related_entry_id
_cod_related_entry_database
_cod_related_entry_code
1 AMCSD 0012831
